data_7106343
loop_
_publ_author_name
'Philipp Wollmann'
'Matthias Leistner'
'Ulrich Stoeck'
'Ronny Grunker'
'Kristina Gedrich'
'Nicole Klein'
'Oliver Throl'
'Wulf Grahlert'
'Irena Senkovska'
'Frieder Dreisbach'
'Stefan Kaskel'

_publ_section_title
;
 High-throughput discovery of porous materials
;
_journal_name_full Chem.Commun.
_journal_page_first 5151
_journal_paper_doi 10.1039/c1cc10674k
_journal_volume 47
_journal_year 2011
_chemical_formula_moiety 'C324 H180 Co22 O120'
_chemical_formula_sum 'C162 H90 Co11 O60'
_chemical_formula_weight 3644.58
_chemical_name_common 'Co22(btb)12 (DUT-28(RT))'
_chemical_properties_physical moisture-sensitive
_space_group_IT_number 12
_symmetry_cell_setting monoclinic
_symmetry_Int_Tables_number 12
_symmetry_space_group_name_Hall '-C 2y'
_symmetry_space_group_name_H-M 'C 1 2/m 1'
_atom_sites_solution_hydrogens geom
_atom_sites_solution_primary direct
_atom_sites_solution_secondary difmap
_audit_creation_method SHELXL-97
_cell_angle_alpha 90.00
_cell_angle_beta 124.04(3)
_cell_angle_gamma 90.00
_cell_formula_units_Z 2
_cell_length_a 32.989(7)
_cell_length_b 39.080(8)
_cell_length_c 27.682(6)
_cell_measurement_reflns_used 769
_cell_measurement_temperature 293(2)
_cell_measurement_theta_max 36.82
_cell_measurement_theta_min 1.13
_cell_volume 29573(15)
_computing_cell_refinement XDS
_computing_data_collection 'marCCD 1994-2002'
_computing_data_reduction XDSCONV
_computing_molecular_graphics 'Diamond 3.1'
_computing_publication_material WinGX
_computing_structure_refinement 'SHELXL-97 (Sheldrick, 1997)'
_computing_structure_solution 'SHELXS-97 (Sheldrick, 1990)'
_diffrn_ambient_pressure 100
_diffrn_ambient_temperature 293(2)
_diffrn_measured_fraction_theta_full 0.901
_diffrn_measured_fraction_theta_max 0.901
_diffrn_measurement_device_type 'MX-225 CCD'
_diffrn_measurement_method '\D\f scans'
_diffrn_radiation_monochromator 'Si 111'
_diffrn_radiation_wavelength 0.88561
_diffrn_reflns_av_R_equivalents 0.0352
_diffrn_reflns_av_sigmaI/netI 0.0286
_diffrn_reflns_limit_h_max 38
_diffrn_reflns_limit_h_min -38
_diffrn_reflns_limit_k_max 45
_diffrn_reflns_limit_k_min -45
_diffrn_reflns_limit_l_max 27
_diffrn_reflns_limit_l_min -27
_diffrn_reflns_number 95142
_diffrn_reflns_theta_full 31.00
_diffrn_reflns_theta_max 31.00
_diffrn_reflns_theta_min 1.13
_diffrn_source synchrotron
_diffrn_source_type 'BESSY BL MX-14.2'
_exptl_absorpt_coefficient_mu 0.587
_exptl_absorpt_correction_type empirical
_exptl_crystal_colour purple
_exptl_crystal_density_diffrn 0.408
_exptl_crystal_density_method 'not measured'
_exptl_crystal_F_000 3653
_exptl_crystal_recrystallization_method DEF
_exptl_crystal_size_max 0.5
_exptl_crystal_size_mid 0.3
_exptl_crystal_size_min 0.3
_platon_squeeze_details
;
;
_refine_diff_density_max 1.013
_refine_diff_density_min -0.637
_refine_diff_density_rms 0.102
_refine_ls_extinction_method none
_refine_ls_goodness_of_fit_ref 1.008
_refine_ls_hydrogen_treatment constr
_refine_ls_matrix_type full
_refine_ls_number_parameters 615
_refine_ls_number_reflns 22341
_refine_ls_number_restraints 1
_refine_ls_restrained_S_all 1.011
_refine_ls_R_factor_all 0.1026
_refine_ls_R_factor_gt 0.0805
_refine_ls_shift/su_max 0.001
_refine_ls_shift/su_mean 0.000
_refine_ls_structure_factor_coef Fsqd
_refine_ls_weighting_details 'calc w=1/[\s^2^(Fo^2^)+(0.1759P)^2^] where P=(Fo^2^+2Fc^2^)/3'
_refine_ls_weighting_scheme calc
_refine_ls_wR_factor_gt 0.2367
_refine_ls_wR_factor_ref 0.2567
_reflns_number_gt 13193
_reflns_number_total 22341
_reflns_threshold_expression >2sigma(I)
_cod_data_source_file c1cc10674k_2.txt
_cod_data_source_block Co22(BTB)12_data_us-67-ds4
_cod_original_cell_volume 29572(10)
_cod_original_sg_symbol_H-M 'C 2/m'
_cod_database_code 7106343

loop_
_symmetry_equiv_pos_as_xyz
'x, y, z'
'-x, y, -z'
'x+1/2, y+1/2, z'
'-x+1/2, y+1/2, -z'
'-x, -y, -z'
'x, -y, z'
'-x+1/2, -y+1/2, -z'
'x+1/2, -y+1/2, z'

loop_
_atom_site_label
_atom_site_type_symbol
_atom_site_fract_x
_atom_site_fract_y
_atom_site_fract_z
_atom_site_U_iso_or_equiv
_atom_site_adp_type
_atom_site_occupancy
_atom_site_symmetry_multiplicity
_atom_site_calc_flag
_atom_site_refinement_flags
_atom_site_disorder_assembly
_atom_site_disorder_group
Co1 Co 0.5000 0.0000 0.5000 0.0887(2) Uani 1 4 d S . .
Co2 Co 0.384779(18) 0.0000 0.47762(2) 0.0966(2) Uani 1 2 d S . .
Co3 Co 0.136359(16) -0.270575(11) 0.033482(19) 0.1132(2) Uani 1 1 d . . .
Co4 Co 0.22186(2) -0.309868(19) 0.15597(3) 0.1685(3) Uani 1 1 d . . .
O1 O 0.3351(5) 0.0452(3) 0.4337(4) 0.404(11) Uani 0.50 1 d P A .
O2 O 0.29022(14) -0.31570(12) 0.1612(2) 0.258(2) Uani 1 1 d . . .
O3 O 0.08299(17) -0.24629(8) -0.04390(13) 0.2179(18) Uani 1 1 d . . .
O4 O 0.42247(10) 0.0000 0.43543(11) 0.1212(10) Uani 1 2 d S . .
O6 O 0.35309(13) 0.02059(12) 0.39188(16) 0.1182(13) Uani 0.50 1 d P . .
O7 O 0.09426(19) -0.28514(10) 0.0591(2) 0.201(2) Uani 1 1 d . . .
O8 O 0.13654(9) -0.31543(6) -0.00049(11) 0.1197(6) Uani 1 1 d . . .
O9 O 0.19056(10) -0.34176(6) 0.08295(12) 0.1404(8) Uani 1 1 d . . .
O10 O 0.2451(2) -0.35507(11) 0.20683(16) 0.273(2) Uani 1 1 d . . .
O11 O 0.15699(16) -0.30044(9) 0.1466(2) 0.1974(15) Uani 1 1 d . . .
O12 O 0.26109(18) -0.28021(12) 0.23595(18) 0.246(2) Uani 1 1 d . . .
O13 O 0.1226(2) -0.21781(9) 0.0489(4) 0.400(5) Uani 1 1 d . . .
O14 O 0.32574(18) 0.0000 0.4847(3) 0.228(3) Uani 1 2 d S A .
C1 C 0.48745(10) -0.17535(7) 0.18877(13) 0.0965(7) Uani 1 1 d . . .
O15 O 0.19323(14) -0.24708(9) 0.02401(19) 0.1822(13) Uani 1 1 d . . .
O16 O 0.21325(13) -0.26381(7) 0.11054(16) 0.1696(12) Uani 1 1 d . . .
C2 C 0.22184(18) -0.25327(14) 0.0774(2) 0.1582(17) Uani 1 1 d D . .
C3 C 0.27616(16) -0.23677(11) 0.1116(2) 0.1629(19) Uani 1 1 d D . .
C4 C 0.29129(15) -0.22668(10) 0.0777(2) 0.1496(15) Uani 1 1 d . . .
H4 H 0.2713 -0.2298 0.0375 0.179 Uiso 1 1 calc R . .
C5 C 0.33747(12) -0.21146(9) 0.10339(18) 0.1307(12) Uani 1 1 d . . .
H5 H 0.3482 -0.2054 0.0798 0.157 Uiso 1 1 calc R . .
C6 C 0.36720(12) -0.20515(8) 0.16198(16) 0.1177(10) Uani 1 1 d . . .
C7 C 0.35135(17) -0.21571(10) 0.1975(2) 0.1576(17) Uani 1 1 d . . .
H7 H 0.3709 -0.2123 0.2376 0.189 Uiso 1 1 calc R . .
C8 C 0.30579(17) -0.23141(11) 0.1714(2) 0.175(2) Uani 1 1 d . . .
H8 H 0.2950 -0.2384 0.1944 0.210 Uiso 1 1 calc R . .
C9 C 0.41418(10) -0.18709(7) 0.18665(13) 0.1001(8) Uani 1 1 d . . .
C10 C 0.42907(11) -0.16291(7) 0.23078(13) 0.1057(9) Uani 1 1 d . . .
H10 H 0.4093 -0.1588 0.2443 0.127 Uiso 1 1 calc R . .
C11 C 0.50121(10) -0.15122(7) 0.23295(13) 0.1037(8) Uani 1 1 d . . .
H11 H 0.5301 -0.1390 0.2481 0.124 Uiso 1 1 calc R . .
C12 C 0.47243(10) -0.14499(7) 0.25495(13) 0.1040(8) Uani 1 1 d . A .
C13 C 0.44350(10) -0.19297(7) 0.16624(13) 0.0993(8) Uani 1 1 d . . .
H13 H 0.4337 -0.2090 0.1369 0.119 Uiso 1 1 calc R . .
C14 C 0.48894(11) -0.11948(8) 0.30236(15) 0.1085(9) Uani 1 1 d . . .
C15 C 0.36086(15) -0.03077(8) 0.08970(13) 0.1304(11) Uani 1 1 d . . .
C16 C 0.36794(14) -0.03055(9) 0.14439(13) 0.1270(11) Uani 1 1 d . A .
H16 H 0.3700 -0.0511 0.1625 0.152 Uiso 1 1 calc R . .
C17 C 0.51816(11) -0.18231(8) 0.16664(16) 0.1075(9) Uani 1 1 d . . .
C18 C 0.3574(2) 0.0000 0.06295(19) 0.1423(19) Uani 1 2 d S . .
H18 H 0.3527 0.0000 0.0265 0.171 Uiso 1 2 calc SR . .
C19 C 0.51975(11) -0.07289(8) 0.39374(14) 0.1086(9) Uani 1 1 d . . .
C20 C 0.53585(14) -0.04720(8) 0.44210(15) 0.1070(9) Uani 1 1 d . . .
C21 C 0.49882(12) -0.19025(8) 0.11024(16) 0.1172(10) Uani 1 1 d . . .
H21 H 0.4650 -0.1911 0.0839 0.141 Uiso 1 1 calc R . .
C22 C 0.12257(14) -0.37694(8) -0.06286(15) 0.1234(10) Uani 1 1 d . . .
H22 H 0.1038 -0.3582 -0.0848 0.148 Uiso 1 1 calc R . .
C23 C 0.38165(15) -0.09341(9) 0.08910(14) 0.1364(12) Uani 1 1 d . . .
H23 H 0.4034 -0.0922 0.1294 0.164 Uiso 1 1 calc R . .
C24 C 0.35545(15) -0.06425(8) 0.05981(13) 0.1274(11) Uani 1 1 d . . .
C25 C 0.31703(16) -0.09768(10) -0.02830(16) 0.1474(14) Uani 1 1 d . . .
H25 H 0.2941 -0.0994 -0.0683 0.177 Uiso 1 1 calc R . .
O17A O 0.5034(3) -0.03310(18) 0.4461(3) 0.0963(16) Uani 0.633(10) 1 d P A 1
O18A O 0.4183(3) 0.0425(2) 0.5240(4) 0.127(2) Uani 0.633(10) 1 d P . 1
C26A C 0.4545(2) -0.0994(2) 0.3048(4) 0.123(3) Uani 0.633(10) 1 d P A 1
H26A H 0.4214 -0.1009 0.2750 0.148 Uiso 0.633(10) 1 calc PR A 1
C27A C 0.4694(2) -0.0773(2) 0.3515(4) 0.123(2) Uani 0.633(10) 1 d P A 1
H27A H 0.4464 -0.0656 0.3546 0.147 Uiso 0.633(10) 1 calc PR A 1
C28A C 0.5380(2) -0.11525(18) 0.3491(3) 0.118(2) Uani 0.633(10) 1 d P A 1
H28A H 0.5614 -0.1293 0.3505 0.141 Uiso 0.633(10) 1 calc PR A 1
C29A C 0.5534(2) -0.09133(19) 0.3930(3) 0.124(2) Uani 0.633(10) 1 d P A 1
H29A H 0.5866 -0.0882 0.4214 0.149 Uiso 0.633(10) 1 calc PR A 1
O17B O 0.5125(4) -0.0442(3) 0.4619(4) 0.0718(19) Uani 0.367(10) 1 d P A 2
O18B O 0.4249(5) 0.0309(4) 0.5461(6) 0.111(4) Uani 0.367(10) 1 d P . 2
C26B C 0.4716(5) -0.1189(3) 0.3364(5) 0.112(4) Uani 0.367(10) 1 d P A 2
H26B H 0.4487 -0.1353 0.3302 0.134 Uiso 0.367(10) 1 calc PR A 2
C27B C 0.4861(4) -0.0956(3) 0.3791(5) 0.094(3) Uani 0.367(10) 1 d P A 2
H27B H 0.4710 -0.0958 0.3991 0.113 Uiso 0.367(10) 1 calc PR A 2
C28B C 0.5204(4) -0.0943(4) 0.3087(7) 0.130(5) Uani 0.367(10) 1 d P A 2
H28B H 0.5295 -0.0922 0.2825 0.157 Uiso 0.367(10) 1 calc PR A 2
C29B C 0.5388(5) -0.0714(5) 0.3569(7) 0.149(7) Uani 0.367(10) 1 d P A 2
H29B H 0.5629 -0.0556 0.3649 0.179 Uiso 0.367(10) 1 calc PR A 2
C30 C 0.37722(17) 0.00635(12) 0.22992(13) 0.113(2) Uani 0.50 1 d PG . .
C31 C 0.34708(15) 0.02783(11) 0.23658(13) 0.1181(19) Uani 0.50 1 d PG . .
H31 H 0.3246 0.0418 0.2060 0.142 Uiso 0.50 1 calc PR . .
C32 C 0.35057(14) 0.02835(10) 0.28899(15) 0.1062(16) Uani 0.50 1 d PG A .
H32 H 0.3304 0.0427 0.2934 0.127 Uiso 0.50 1 calc PR . .
C33 C 0.38419(15) 0.00740(11) 0.33475(11) 0.096(2) Uani 0.50 1 d PG . .
C34 C 0.41433(14) -0.01407(9) 0.32809(13) 0.1103(19) Uani 0.50 1 d PG A .
H34 H 0.4368 -0.0281 0.3587 0.132 Uiso 0.50 1 calc PR . .
C35 C 0.41085(15) -0.01460(10) 0.27568(17) 0.1074(18) Uani 0.50 1 d PG . .
H35 H 0.4310 -0.0290 0.2712 0.129 Uiso 0.50 1 calc PR A .
C36 C 0.15522(13) -0.37387(9) -0.00234(15) 0.1171(9) Uani 1 1 d . . .
C37 C 0.38835(19) 0.0000 0.3905(2) 0.143(2) Uani 1 2 d S . .
C38 C 0.58010(16) -0.19598(9) 0.1301(2) 0.1251(11) Uani 1 1 d . . .
C39 C 0.37186(19) 0.0000 0.17167(18) 0.1235(14) Uani 1 2 d S . .
C40 C 0.16108(14) -0.34122(10) 0.02941(17) 0.1155(9) Uani 1 1 d . . .
C41 C 0.52877(17) -0.19703(10) 0.0916(2) 0.1402(13) Uani 1 1 d . . .
H41 H 0.5149 -0.2025 0.0526 0.168 Uiso 1 1 calc R . .
C42 C 0.56941(13) -0.18106(11) 0.20628(18) 0.1422(13) Uani 1 1 d . . .
H42 H 0.5836 -0.1764 0.2455 0.171 Uiso 1 1 calc R . .
C43 C 0.32270(17) -0.06697(10) -0.00097(15) 0.1554(15) Uani 1 1 d . . .
H43 H 0.3048 -0.0480 -0.0227 0.186 Uiso 1 1 calc R . .
C44 C 0.59872(14) -0.18721(11) 0.1843(2) 0.1416(13) Uani 1 1 d . . .
H44 H 0.6325 -0.1849 0.2094 0.170 Uiso 1 1 calc R . .
C45 C 0.1079(3) -0.29485(13) 0.1018(4) 0.181(3) Uani 1 1 d . . .

loop_
_atom_site_aniso_label
_atom_site_aniso_U_11
_atom_site_aniso_U_22
_atom_site_aniso_U_33
_atom_site_aniso_U_23
_atom_site_aniso_U_13
_atom_site_aniso_U_12
Co1 0.0891(4) 0.1214(5) 0.0594(4) 0.000 0.0439(3) 0.000
Co2 0.0857(3) 0.1227(4) 0.0761(3) 0.000 0.0419(3) 0.000
Co3 0.1250(3) 0.1362(4) 0.1148(4) -0.0179(2) 0.0895(3) -0.0303(2)
Co4 0.1627(5) 0.2083(7) 0.1163(4) -0.0262(4) 0.0669(4) 0.0234(4)
O1 0.448(17) 0.311(12) 0.181(7) -0.016(7) 0.009(9) 0.264(13)
O2 0.163(3) 0.260(4) 0.288(5) 0.019(4) 0.086(3) -0.043(3)
O3 0.330(5) 0.132(2) 0.140(2) 0.0082(17) 0.100(3) -0.009(2)
O4 0.0845(17) 0.220(3) 0.0563(15) 0.000 0.0377(14) 0.000
O6 0.084(2) 0.182(4) 0.073(2) -0.007(2) 0.0341(18) 0.009(2)
O7 0.306(5) 0.150(2) 0.328(6) 0.017(3) 0.288(5) -0.012(2)
O8 0.1329(17) 0.1224(16) 0.1338(18) -0.0132(14) 0.0931(15) -0.0126(13)
O9 0.168(2) 0.1414(18) 0.1234(19) -0.0228(14) 0.0892(18) -0.0040(15)
O10 0.357(6) 0.205(3) 0.156(3) 0.053(3) 0.082(3) 0.039(4)
O11 0.207(3) 0.191(3) 0.284(5) -0.048(3) 0.193(4) -0.055(3)
O12 0.260(4) 0.272(4) 0.193(3) -0.056(3) 0.119(3) -0.117(4)
O13 0.352(7) 0.114(2) 0.925(16) -0.021(5) 0.476(10) -0.021(3)
O14 0.157(4) 0.344(8) 0.240(6) 0.000 0.146(4) 0.000
C1 0.1028(18) 0.1077(18) 0.106(2) -0.0152(15) 0.0748(16) -0.0107(15)
O15 0.186(3) 0.207(3) 0.197(3) -0.053(3) 0.134(3) -0.075(2)
O16 0.238(3) 0.1360(19) 0.212(3) -0.0683(19) 0.173(3) -0.074(2)
C2 0.180(4) 0.232(5) 0.130(4) -0.009(3) 0.129(4) 0.014(3)
C3 0.172(3) 0.178(3) 0.216(5) -0.117(3) 0.156(4) -0.097(3)
C4 0.145(3) 0.169(3) 0.188(4) -0.092(3) 0.126(3) -0.058(2)
C5 0.132(2) 0.140(3) 0.162(3) -0.073(2) 0.108(2) -0.059(2)
C6 0.137(2) 0.129(2) 0.132(3) -0.056(2) 0.103(2) -0.0483(19)
C7 0.220(4) 0.165(3) 0.176(4) -0.079(3) 0.165(4) -0.097(3)
C8 0.209(4) 0.200(4) 0.222(5) -0.113(4) 0.186(4) -0.119(3)
C9 0.115(2) 0.1038(18) 0.110(2) -0.0219(15) 0.0806(17) -0.0263(15)
C10 0.116(2) 0.121(2) 0.115(2) -0.0392(17) 0.0863(18) -0.0293(16)
C11 0.0985(18) 0.115(2) 0.121(2) -0.0254(16) 0.0759(17) -0.0189(15)
C12 0.1078(19) 0.116(2) 0.116(2) -0.0320(16) 0.0798(17) -0.0232(16)
C13 0.114(2) 0.0985(18) 0.109(2) -0.0213(14) 0.0770(17) -0.0069(15)
C14 0.106(2) 0.120(2) 0.124(2) -0.0376(17) 0.079(2) -0.0260(17)
C15 0.185(3) 0.120(2) 0.0762(18) 0.0016(16) 0.067(2) 0.004(2)
C16 0.180(3) 0.119(2) 0.087(2) 0.0093(16) 0.077(2) 0.008(2)
C17 0.112(2) 0.115(2) 0.132(3) -0.0088(17) 0.090(2) -0.0006(16)
C18 0.225(6) 0.109(3) 0.077(2) 0.000 0.075(3) 0.000
C19 0.104(2) 0.116(2) 0.113(2) -0.0249(17) 0.0656(18) -0.0123(18)
C20 0.116(2) 0.105(2) 0.095(2) -0.0157(16) 0.056(2) 0.0003(19)
C21 0.123(2) 0.152(3) 0.122(3) -0.037(2) 0.096(2) -0.0260(19)
C22 0.158(3) 0.107(2) 0.107(2) 0.0019(18) 0.075(2) 0.0091(19)
C23 0.187(3) 0.124(3) 0.0822(18) 0.0065(19) 0.066(2) 0.008(2)
C24 0.200(3) 0.105(2) 0.0825(18) -0.0036(16) 0.082(2) -0.010(2)
C25 0.187(4) 0.130(3) 0.097(2) -0.003(2) 0.063(2) 0.004(3)
O17A 0.105(3) 0.102(4) 0.076(4) -0.002(2) 0.048(3) 0.000(3)
O18A 0.109(3) 0.134(5) 0.108(5) -0.025(3) 0.043(3) 0.004(3)
C26A 0.089(3) 0.169(6) 0.114(5) -0.062(5) 0.059(3) -0.016(4)
C27A 0.099(4) 0.147(6) 0.123(5) -0.036(5) 0.063(4) -0.005(4)
C28A 0.101(4) 0.139(5) 0.114(5) -0.032(4) 0.060(3) -0.007(3)
C29A 0.102(3) 0.150(5) 0.110(5) -0.022(4) 0.053(3) 0.019(3)
O17B 0.092(4) 0.086(5) 0.054(4) 0.020(3) 0.051(3) 0.017(3)
O18B 0.100(7) 0.138(9) 0.120(9) -0.053(6) 0.077(7) -0.041(6)
C26B 0.122(8) 0.138(9) 0.102(7) -0.041(6) 0.079(7) -0.050(7)
C27B 0.120(7) 0.106(7) 0.088(6) -0.004(5) 0.078(6) -0.009(6)
C28B 0.131(8) 0.181(11) 0.133(10) -0.071(9) 0.107(8) -0.056(8)
C29B 0.143(10) 0.214(15) 0.157(12) -0.108(11) 0.124(10) -0.106(10)
C30 0.146(4) 0.105(6) 0.065(3) 0.007(3) 0.045(3) -0.011(4)
C31 0.132(5) 0.124(5) 0.091(4) 0.018(3) 0.058(4) 0.030(4)
C32 0.120(4) 0.115(4) 0.071(3) 0.003(3) 0.046(3) 0.005(3)
C33 0.096(3) 0.124(7) 0.058(2) 0.000(3) 0.037(2) -0.005(3)
C34 0.114(4) 0.115(4) 0.078(4) -0.006(2) 0.039(3) -0.002(3)
C35 0.128(4) 0.128(5) 0.071(3) 0.008(2) 0.059(3) 0.021(3)
C36 0.144(3) 0.117(2) 0.113(2) -0.0067(19) 0.086(2) -0.017(2)
C37 0.099(3) 0.247(7) 0.075(3) 0.000 0.043(3) 0.000
C38 0.148(3) 0.127(2) 0.167(4) -0.003(2) 0.129(3) 0.012(2)
C39 0.146(4) 0.141(4) 0.079(3) 0.000 0.061(3) 0.000
C40 0.134(3) 0.133(3) 0.105(2) -0.017(2) 0.082(2) -0.011(2)
C41 0.181(4) 0.154(3) 0.151(3) -0.043(2) 0.133(3) -0.025(3)
C42 0.110(2) 0.192(4) 0.146(3) 0.001(3) 0.086(2) 0.011(2)
C43 0.225(4) 0.130(3) 0.090(2) -0.0041(19) 0.076(3) 0.012(3)
C44 0.121(2) 0.200(4) 0.150(3) 0.035(3) 0.104(3) 0.035(2)
C45 0.192(5) 0.130(4) 0.346(9) -0.065(4) 0.228(6) -0.055(3)

loop_
_atom_type_symbol
_atom_type_description
_atom_type_scat_dispersion_real
_atom_type_scat_dispersion_imag
_atom_type_scat_source
C C 0.0033 0.0016 'International Tables Vol C Tables 4.2.6.8 and 6.1.1.4'
H H 0.0000 0.0000 'International Tables Vol C Tables 4.2.6.8 and 6.1.1.4'
O O 0.0106 0.0060 'International Tables Vol C Tables 4.2.6.8 and 6.1.1.4'
Co Co 0.3494 0.9721 'International Tables Vol C Tables 4.2.6.8 and 6.1.1.4'
N N 0.0061 0.0033 'International Tables Vol C Tables 4.2.6.8 and 6.1.1.4'

loop_
_geom_angle_atom_site_label_1
_geom_angle_atom_site_label_2
_geom_angle_atom_site_label_3
_geom_angle
_geom_angle_site_symmetry_1
_geom_angle_site_symmetry_3
_geom_angle_publ_flag
O17A Co1 O17A 79.4(4) 5_656 2_656 ?
O17A Co1 O17A 180.0(3) 5_656 . ?
O17A Co1 O17A 100.6(4) 2_656 . ?
O17A Co1 O17A 100.6(4) 5_656 6 ?
O17A Co1 O17A 180.000(1) 2_656 6 ?
O17A Co1 O17A 79.4(4) . 6 ?
O17A Co1 O4 85.3(2) 5_656 5_656 ?
O17A Co1 O4 85.3(2) 2_656 5_656 ?
O17A Co1 O4 94.7(2) . 5_656 ?
O17A Co1 O4 94.7(2) 6 5_656 ?
O17A Co1 O4 94.7(2) 5_656 . ?
O17A Co1 O4 94.7(2) 2_656 . ?
O17A Co1 O4 85.3(2) . . ?
O17A Co1 O4 85.3(2) 6 . ?
O4 Co1 O4 180.00(12) 5_656 . ?
O17A Co1 O17B 14.94(19) 5_656 5_656 ?
O17A Co1 O17B 92.7(3) 2_656 5_656 ?
O17A Co1 O17B 165.06(19) . 5_656 ?
O17A Co1 O17B 87.3(3) 6 5_656 ?
O4 Co1 O17B 93.3(3) 5_656 5_656 ?
O4 Co1 O17B 86.7(3) . 5_656 ?
O17A Co1 O17B 165.06(19) 5_656 . ?
O17A Co1 O17B 87.3(3) 2_656 . ?
O17A Co1 O17B 14.94(19) . . ?
O17A Co1 O17B 92.7(3) 6 . ?
O4 Co1 O17B 86.7(3) 5_656 . ?
O4 Co1 O17B 93.3(3) . . ?
O17B Co1 O17B 180.0(3) 5_656 . ?
O17A Co1 O17B 92.7(3) 5_656 2_656 ?
O17A Co1 O17B 14.94(19) 2_656 2_656 ?
O17A Co1 O17B 87.3(3) . 2_656 ?
O17A Co1 O17B 165.06(19) 6 2_656 ?
O4 Co1 O17B 93.3(3) 5_656 2_656 ?
O4 Co1 O17B 86.7(3) . 2_656 ?
O17B Co1 O17B 104.8(4) 5_656 2_656 ?
O17B Co1 O17B 75.2(4) . 2_656 ?
O17A Co1 O17B 87.3(3) 5_656 6 ?
O17A Co1 O17B 165.06(19) 2_656 6 ?
O17A Co1 O17B 92.7(3) . 6 ?
O17A Co1 O17B 14.94(19) 6 6 ?
O4 Co1 O17B 86.7(3) 5_656 6 ?
O4 Co1 O17B 93.3(3) . 6 ?
O17B Co1 O17B 75.2(4) 5_656 6 ?
O17B Co1 O17B 104.8(4) . 6 ?
O17B Co1 O17B 180.0(7) 2_656 6 ?
O18B Co2 O18B 74.4(8) 6 . ?
O18B Co2 O18A 93.3(5) 6 . ?
O18B Co2 O18A 19.9(4) . . ?
O18B Co2 O18A 19.9(4) 6 6 ?
O18B Co2 O18A 93.3(5) . 6 ?
O18A Co2 O18A 111.5(4) . 6 ?
O18B Co2 O14 93.9(4) 6 . ?
O18B Co2 O14 93.9(4) . . ?
O18A Co2 O14 98.6(3) . . ?
O18A Co2 O14 98.6(3) 6 . ?
O18B Co2 O4 103.9(3) 6 . ?
O18B Co2 O4 103.9(3) . . ?
O18A Co2 O4 94.0(3) . . ?
O18A Co2 O4 94.0(3) 6 . ?
O14 Co2 O4 157.47(19) . . ?
O18B Co2 O6 118.5(4) 6 6 ?
O18B Co2 O6 158.5(4) . 6 ?
O18A Co2 O6 140.4(3) . 6 ?
O18A Co2 O6 98.6(2) 6 6 ?
O14 Co2 O6 101.7(2) . 6 ?
O4 Co2 O6 57.69(12) . 6 ?
O18B Co2 O6 158.5(4) 6 . ?
O18B Co2 O6 118.5(4) . . ?
O18A Co2 O6 98.6(2) . . ?
O18A Co2 O6 140.4(3) 6 . ?
O14 Co2 O6 101.7(2) . . ?
O4 Co2 O6 57.69(12) . . ?
O6 Co2 O6 44.1(2) 6 . ?
O18B Co2 O1 86.1(5) 6 6 ?
O18B Co2 O1 151.9(5) . 6 ?
O18A Co2 O1 165.5(6) . 6 ?
O18A Co2 O1 70.7(4) 6 6 ?
O14 Co2 O1 67.0(5) . 6 ?
O4 Co2 O1 100.2(5) . 6 ?
O6 Co2 O1 49.5(3) 6 6 ?
O6 Co2 O1 86.6(3) . 6 ?
O18B Co2 O1 151.9(5) 6 . ?
O18B Co2 O1 86.1(5) . . ?
O18A Co2 O1 70.7(4) . . ?
O18A Co2 O1 165.5(6) 6 . ?
O14 Co2 O1 67.0(5) . . ?
O4 Co2 O1 100.2(5) . . ?
O6 Co2 O1 86.6(3) 6 . ?
O6 Co2 O1 49.5(3) . . ?
O1 Co2 O1 103.6(8) 6 . ?
O18B Co2 C37 123.8(3) 6 . ?
O18B Co2 C37 123.8(3) . . ?
O18A Co2 C37 108.3(3) . . ?
O18A Co2 C37 108.3(3) 6 . ?
O14 Co2 C37 130.8(2) . . ?
O4 Co2 C37 26.68(12) . . ?
O6 Co2 C37 35.16(13) 6 . ?
O6 Co2 C37 35.16(13) . . ?
O1 Co2 C37 83.8(4) 6 . ?
O1 Co2 C37 83.8(4) . . ?
O7 Co3 O8 96.05(14) . . ?
O7 Co3 O3 98.1(2) . . ?
O8 Co3 O3 98.00(12) . . ?
O7 Co3 O13 86.37(18) . . ?
O8 Co3 O13 166.1(3) . . ?
O3 Co3 O13 68.1(3) . . ?
O7 Co3 O16 110.09(19) . . ?
O8 Co3 O16 104.65(10) . . ?
O3 Co3 O16 141.20(13) . . ?
O13 Co3 O16 87.2(2) . . ?
O7 Co3 O15 166.45(19) . . ?
O8 Co3 O15 94.68(11) . . ?
O3 Co3 O15 88.51(18) . . ?
O13 Co3 O15 85.19(15) . . ?
O16 Co3 O15 58.94(13) . . ?
O7 Co3 C2 138.4(2) . . ?
O8 Co3 C2 99.77(13) . . ?
O3 Co3 C2 117.17(19) . . ?
O13 Co3 C2 87.18(18) . . ?
O16 Co3 C2 28.51(12) . . ?
O15 Co3 C2 30.50(13) . . ?
O11 Co4 O9 94.01(14) . . ?
O11 Co4 O10 101.5(2) . . ?
O9 Co4 O10 86.82(15) . . ?
O11 Co4 O16 89.37(15) . . ?
O9 Co4 O16 95.90(11) . . ?
O10 Co4 O16 168.65(19) . . ?
O11 Co4 O12 90.97(19) . . ?
O9 Co4 O12 173.96(18) . . ?
O10 Co4 O12 88.86(18) . . ?
O16 Co4 O12 87.55(15) . . ?
O11 Co4 O2 174.70(17) . . ?
O9 Co4 O2 86.26(16) . . ?
O10 Co4 O2 83.8(2) . . ?
O16 Co4 O2 85.34(16) . . ?
O12 Co4 O2 89.1(2) . . ?
C37 O4 Co2 94.4(3) . . ?
C37 O4 Co1 156.2(4) . . ?
Co2 O4 Co1 109.41(12) . . ?
C37 O6 O6 55.8(2) . 6 ?
C37 O6 Co2 85.3(3) . . ?
O6 O6 Co2 67.95(12) 6 . ?
C45 O7 Co3 123.8(5) . . ?
C40 O8 Co3 124.1(2) . . ?
C40 O9 Co4 141.3(3) . . ?
C45 O11 Co4 138.7(4) . . ?
C13 C1 C11 117.9(2) . . ?
C13 C1 C17 120.4(2) . . ?
C11 C1 C17 121.6(2) . . ?
C2 O15 Co3 84.8(3) . . ?
C2 O16 Co4 138.5(3) . . ?
C2 O16 Co3 86.4(3) . . ?
Co4 O16 Co3 99.74(10) . . ?
O16 C2 O15 129.5(5) . . ?
O16 C2 C3 110.7(4) . . ?
O15 C2 C3 118.0(5) . . ?
O16 C2 Co3 65.1(3) . . ?
O15 C2 Co3 64.7(3) . . ?
C3 C2 Co3 170.2(3) . . ?
C4 C3 C8 119.9(3) . . ?
C4 C3 C2 115.4(4) . . ?
C8 C3 C2 124.6(4) . . ?
C3 C4 C5 119.5(4) . . ?
C3 C4 H4 120.3 . . ?
C5 C4 H4 120.3 . . ?
C6 C5 C4 122.1(3) . . ?
C6 C5 H5 118.9 . . ?
C4 C5 H5 118.9 . . ?
C5 C6 C7 118.3(3) . . ?
C5 C6 C9 120.3(3) . . ?
C7 C6 C9 121.4(3) . . ?
C8 C7 C6 118.7(4) . . ?
C8 C7 H7 120.6 . . ?
C6 C7 H7 120.6 . . ?
C3 C8 C7 121.4(4) . . ?
C3 C8 H8 119.3 . . ?
C7 C8 H8 119.3 . . ?
C13 C9 C10 119.0(2) . . ?
C13 C9 C6 121.6(2) . . ?
C10 C9 C6 119.4(2) . . ?
C12 C10 C9 121.8(2) . . ?
C12 C10 H10 119.1 . . ?
C9 C10 H10 119.1 . . ?
C1 C11 C12 121.8(2) . . ?
C1 C11 H11 119.1 . . ?
C12 C11 H11 119.1 . . ?
C10 C12 C11 118.0(2) . . ?
C10 C12 C14 122.3(2) . . ?
C11 C12 C14 119.7(2) . . ?
C9 C13 C1 121.5(2) . . ?
C9 C13 H13 119.2 . . ?
C1 C13 H13 119.2 . . ?
C26B C14 C28B 119.1(6) . . ?
C26B C14 C28A 94.3(6) . . ?
C28B C14 C28A 52.9(6) . . ?
C28B C14 C26A 99.6(6) . . ?
C28A C14 C26A 115.6(4) . . ?
C26B C14 C12 122.5(5) . . ?
C28B C14 C12 118.2(5) . . ?
C28A C14 C12 123.7(3) . . ?
C26A C14 C12 120.5(3) . . ?
C18 C15 C16 119.2(3) . . ?
C18 C15 C24 120.9(3) . . ?
C16 C15 C24 119.9(3) . . ?
C39 C16 C15 120.4(3) . . ?
C39 C16 H16 119.8 . . ?
C15 C16 H16 119.8 . . ?
C21 C17 C42 119.5(3) . . ?
C21 C17 C1 122.2(3) . . ?
C42 C17 C1 118.3(3) . . ?
C15 C18 C15 120.8(4) 6 . ?
C15 C18 H18 119.6 6 . ?
C15 C18 H18 119.6 . . ?
C27B C19 C29A 101.5(6) . . ?
C29A C19 C27A 121.8(4) . . ?
C27B C19 C29B 115.7(6) . . ?
C29A C19 C29B 47.7(7) . . ?
C27A C19 C29B 101.1(6) . . ?
C27B C19 C20 123.1(5) . . ?
C29A C19 C20 119.3(4) . . ?
C27A C19 C20 118.9(4) . . ?
C29B C19 C20 120.9(5) . . ?
O17B C20 O18A 117.6(7) . 5_656 ?
O17A C20 O18A 126.2(6) . 5_656 ?
O17A C20 O18B 122.3(7) . 5_656 ?
O17B C20 C19 118.8(6) . . ?
O17A C20 C19 118.2(4) . . ?
O18A C20 C19 115.6(6) 5_656 . ?
O18B C20 C19 110.6(7) 5_656 . ?
C17 C21 C41 120.3(3) . . ?
C17 C21 H21 119.8 . . ?
C41 C21 H21 119.8 . . ?
C23 C22 C36 120.1(3) 7_545 . ?
C23 C22 H22 119.9 7_545 . ?
C36 C22 H22 119.9 . . ?
C22 C23 C24 123.7(3) 7_545 . ?
C22 C23 H23 118.1 7_545 . ?
C24 C23 H23 118.1 . . ?
C23 C24 C43 116.6(3) . . ?
C23 C24 C15 123.4(3) . . ?
C43 C24 C15 120.0(3) . . ?
C43 C25 C36 121.6(3) . 7_545 ?
C43 C25 H25 119.2 . . ?
C36 C25 H25 119.2 7_545 . ?
C20 O17A Co1 137.9(5) . . ?
C20 O18A Co2 126.3(7) 5_656 . ?
C27A C26A C14 120.8(5) . . ?
C27A C26A H26A 119.6 . . ?
C14 C26A H26A 119.6 . . ?
C26A C27A C19 119.1(5) . . ?
C26A C27A H27A 120.4 . . ?
C19 C27A H27A 120.4 . . ?
C29A C28A C14 123.8(5) . . ?
C29A C28A H28A 118.1 . . ?
C14 C28A H28A 118.1 . . ?
C19 C29A C28A 118.5(5) . . ?
C19 C29A H29A 120.8 . . ?
C28A C29A H29A 120.8 . . ?
C20 O17B Co1 131.0(7) . . ?
C20 O18B Co2 124.6(9) 5_656 . ?
C14 C26B C27B 122.8(8) . . ?
C14 C26B H26B 118.6 . . ?
C27B C26B H26B 118.6 . . ?
C19 C27B C26B 123.9(8) . . ?
C19 C27B H27B 118.1 . . ?
C26B C27B H27B 118.1 . . ?
C14 C28B C29B 117.8(9) . . ?
C14 C28B H28B 121.1 . . ?
C29B C28B H28B 121.1 . . ?
C28B C29B C19 120.0(7) . . ?
C28B C29B H29B 120.0 . . ?
C19 C29B H29B 120.0 . . ?
C30 C30 C35 106.0(4) 6 6 ?
C35 C30 C31 90.3(2) 6 . ?
C30 C30 C35 53.91(15) 6 . ?
C35 C30 C35 52.1(4) 6 . ?
C31 C30 C35 120.0 . . ?
C30 C30 C39 80.72(18) 6 . ?
C35 C30 C39 131.5(4) 6 . ?
C31 C30 C39 124.4(3) . . ?
C35 C30 C39 115.1(3) . . ?
C35 C30 C31 110.5(3) 6 6 ?
C31 C30 C31 87.47(18) . 6 ?
C35 C30 C31 70.26(10) . 6 ?
C39 C30 C31 104.5(4) . 6 ?
C30 C31 C32 120.0 . . ?
C30 C31 H31 120.0 . . ?
C32 C31 H31 120.0 . . ?
C33 C32 C31 120.0 . . ?
C33 C32 H32 120.0 . . ?
C31 C32 H32 120.0 . . ?
C33 C33 C34 103.2(4) 6 6 ?
C33 C33 C34 52.9 6 . ?
C34 C33 C34 50.4(4) 6 . ?
C34 C33 C32 92.4(2) 6 . ?
C34 C33 C32 120.0 . . ?
C33 C33 C37 78.9(3) 6 . ?
C34 C33 C37 128.8(3) 6 . ?
C34 C33 C37 111.1(3) . . ?
C32 C33 C37 128.2(3) . . ?
C34 C33 C32 108.4(3) 6 6 ?
C34 C33 C32 68.98(9) . 6 ?
C32 C33 C32 87.30(17) . 6 ?
C37 C33 C32 103.9(4) . 6 ?
C35 C34 C33 120.0 . . ?
C35 C34 H34 120.0 . . ?
C33 C34 H34 120.0 . . ?
C34 C35 C30 120.0 . . ?
C34 C35 H35 120.0 . . ?
C30 C35 H35 120.0 . . ?
C25 C36 C22 117.7(3) 7_545 . ?
C25 C36 C40 120.0(3) 7_545 . ?
C22 C36 C40 122.3(3) . . ?
O4 C37 O6 107.3(4) . 6 ?
O4 C37 O6 107.3(4) . . ?
O6 C37 O6 68.4(5) 6 . ?
O4 C37 C33 126.9(5) . 6 ?
O6 C37 C33 108.1(4) 6 6 ?
O6 C37 C33 121.9(4) . 6 ?
O4 C37 C33 126.9(5) . . ?
O6 C37 C33 121.9(4) 6 . ?
O6 C37 C33 108.1(3) . . ?
O4 C37 Co2 58.9(3) . . ?
O6 C37 Co2 59.5(3) 6 . ?
O6 C37 Co2 59.5(3) . . ?
C33 C37 Co2 167.0(2) 6 . ?
C33 C37 Co2 167.0(2) . . ?
C44 C38 C41 118.0(3) . . ?
C44 C38 C45 127.6(5) . 8_545 ?
C41 C38 C45 114.4(5) . 8_545 ?
C16 C39 C16 119.9(4) . 6 ?
C16 C39 C30 129.3(3) . . ?
C16 C39 C30 110.7(3) 6 . ?
C16 C39 C30 110.7(3) . 6 ?
C16 C39 C30 129.3(3) 6 6 ?
O9 C40 O8 125.6(3) . . ?
O9 C40 C36 116.4(4) . . ?
O8 C40 C36 117.9(3) . . ?
C21 C41 C38 121.6(3) . . ?
C21 C41 H41 119.2 . . ?
C38 C41 H41 119.2 . . ?
C17 C42 C44 117.9(4) . . ?
C17 C42 H42 121.1 . . ?
C44 C42 H42 121.1 . . ?
C25 C43 C24 120.1(4) . . ?
C25 C43 H43 119.9 . . ?
C24 C43 H43 119.9 . . ?
C38 C44 C42 122.6(4) . . ?
C38 C44 H44 118.7 . . ?
C42 C44 H44 118.7 . . ?
O7 C45 O11 126.5(4) . . ?
O7 C45 C38 129.8(7) . 8_445 ?
O11 C45 C38 103.6(7) . 8_445 ?

loop_
_geom_bond_atom_site_label_1
_geom_bond_atom_site_label_2
_geom_bond_distance
_geom_bond_site_symmetry_2
_geom_bond_publ_flag
Co1 O17A 2.024(8) 5_656 ?
Co1 O17A 2.024(8) 2_656 ?
Co1 O17A 2.024(8) . ?
Co1 O17A 2.024(8) 6 ?
Co1 O4 2.149(3) 5_656 ?
Co1 O4 2.149(3) . ?
Co1 O17B 2.180(11) 5_656 ?
Co1 O17B 2.180(11) . ?
Co1 O17B 2.180(11) 2_656 ?
Co1 O17B 2.180(11) 6 ?
Co2 O18B 1.998(14) 6 ?
Co2 O18B 1.998(14) . ?
Co2 O18A 2.011(10) . ?
Co2 O18A 2.011(10) 6 ?
Co2 O14 2.063(4) . ?
Co2 O4 2.130(3) . ?
Co2 O6 2.144(4) 6 ?
Co2 O6 2.144(4) . ?
Co2 O1 2.248(7) 6 ?
Co2 O1 2.248(7) . ?
Co2 C37 2.479(5) . ?
Co3 O7 1.965(3) . ?
Co3 O8 1.991(2) . ?
Co3 O3 2.090(3) . ?
Co3 O13 2.204(4) . ?
Co3 O16 2.235(4) . ?
Co3 O15 2.232(3) . ?
Co3 C2 2.460(5) . ?
Co4 O11 2.040(4) . ?
Co4 O9 2.090(3) . ?
Co4 O10 2.117(4) . ?
Co4 O16 2.122(3) . ?
Co4 O12 2.171(4) . ?
Co4 O2 2.189(5) . ?
O4 C37 1.116(5) . ?
O6 C37 1.433(6) . ?
O6 O6 1.610(9) 6 ?
O7 C45 1.071(9) . ?
O8 C40 1.267(4) . ?
O9 C40 1.237(4) . ?
O11 C45 1.401(8) . ?
C1 C13 1.398(4) . ?
C1 C11 1.403(4) . ?
C1 C17 1.473(4) . ?
O15 C2 1.253(5) . ?
O16 C2 1.176(5) . ?
C2 C3 1.620(5) . ?
C3 C4 1.346(5) . ?
C3 C8 1.388(6) . ?
C4 C5 1.403(4) . ?
C4 H4 0.9300 . ?
C5 C6 1.368(5) . ?
C5 H5 0.9300 . ?
C6 C7 1.409(4) . ?
C6 C9 1.477(4) . ?
C7 C8 1.393(5) . ?
C7 H7 0.9300 . ?
C8 H8 0.9300 . ?
C9 C13 1.385(4) . ?
C9 C10 1.398(4) . ?
C10 C12 1.383(4) . ?
C10 H10 0.9300 . ?
C11 C12 1.407(4) . ?
C11 H11 0.9300 . ?
C12 C14 1.487(4) . ?
C13 H13 0.9300 . ?
C14 C26B 1.347(10) . ?
C14 C28B 1.368(11) . ?
C14 C28A 1.405(6) . ?
C14 C26A 1.415(7) . ?
C15 C18 1.383(4) . ?
C15 C16 1.397(4) . ?
C15 C24 1.504(4) . ?
C16 C39 1.380(4) . ?
C16 H16 0.9300 . ?
C17 C21 1.351(4) . ?
C17 C42 1.410(5) . ?
C18 C15 1.383(4) 6 ?
C18 H18 0.9300 . ?
C19 C27B 1.296(9) . ?
C19 C29A 1.334(7) . ?
C19 C27A 1.408(7) . ?
C19 C29B 1.469(11) . ?
C19 C20 1.512(4) . ?
C20 O17B 1.176(11) . ?
C20 O17A 1.264(7) . ?
C20 O18A 1.271(9) 5_656 ?
C20 O18B 1.311(13) 5_656 ?
C21 C41 1.373(4) . ?
C21 H21 0.9300 . ?
C22 C23 1.333(4) 7_545 ?
C22 C36 1.400(4) . ?
C22 H22 0.9300 . ?
C23 C22 1.333(4) 7_545 ?
C23 C24 1.385(5) . ?
C23 H23 0.9300 . ?
C24 C43 1.405(5) . ?
C25 C43 1.374(5) . ?
C25 C36 1.387(5) 7_545 ?
C25 H25 0.9300 . ?
O18A C20 1.271(9) 5_656 ?
C26A C27A 1.394(8) . ?
C26A H26A 0.9300 . ?
C27A H27A 0.9300 . ?
C28A C29A 1.386(8) . ?
C28A H28A 0.9300 . ?
C29A H29A 0.9300 . ?
O18B C20 1.311(13) 5_656 ?
C26B C27B 1.352(13) . ?
C26B H26B 0.9300 . ?
C27B H27B 0.9300 . ?
C28B C29B 1.429(13) . ?
C28B H28B 0.9300 . ?
C29B H29B 0.9300 . ?
C30 C30 0.497(10) 6 ?
C30 C35 1.169(2) 6 ?
C30 C31 1.3900 . ?
C30 C35 1.3900 . ?
C30 C39 1.541(5) . ?
C30 C31 1.736(7) 6 ?
C31 C32 1.3900 . ?
C31 H31 0.9300 . ?
C32 C33 1.3900 . ?
C32 H32 0.9300 . ?
C33 C33 0.579(9) 6 ?
C33 C34 1.1383(17) 6 ?
C33 C34 1.3900 . ?
C33 C37 1.499(6) . ?
C33 C32 1.793(6) 6 ?
C34 C35 1.3900 . ?
C34 H34 0.9300 . ?
C35 H35 0.9300 . ?
C36 C25 1.387(5) 7_545 ?
C36 C40 1.500(5) . ?
C37 O6 1.433(6) 6 ?
C37 C33 1.499(6) 6 ?
C38 C44 1.309(5) . ?
C38 C41 1.409(5) . ?
C38 C45 1.544(6) 8_545 ?
C39 C16 1.380(4) 6 ?
C39 C30 1.541(5) 6 ?
C41 H41 0.9300 . ?
C42 C44 1.422(5) . ?
C42 H42 0.9300 . ?
C43 H43 0.9300 . ?
C44 H44 0.9300 . ?
C45 C38 1.544(6) 8_445 ?

loop_
_platon_squeeze_void_nr
_platon_squeeze_void_average_x
_platon_squeeze_void_average_y
_platon_squeeze_void_average_z
_platon_squeeze_void_volume
_platon_squeeze_void_count_electrons
1 -0.012 -0.003 -0.013 23117.8 5115.7
